data_2210250
loop_
_publ_author_name
'Fen-Xiang Jiang'
'Shang Shan'
'Jie Yan'

_publ_section_title
;
 1,4-Bis(6-chloropyridin-3-ylmethyl)piperazine
;
_journal_coeditor_code HB2114
_journal_issue 9
_journal_name_full 'Acta Crystallographica Section E'
_journal_page_first o3842
_journal_page_last o3843
_journal_paper_doi 10.1107/S1600536806031187
_journal_volume 62
_journal_year 2006
_chemical_formula_iupac 'C16 H18 Cl2 N4'
_chemical_formula_moiety 'C16 H18 Cl2 N4'
_chemical_formula_sum 'C16 H18 Cl2 N4'
_chemical_formula_weight 337.24
_chemical_melting_point 415.5(5)
_chemical_name_systematic
;
1,4-Bis(6-chloropyridin-3-ylmethyl)piperazine
;
_space_group_IT_number 2
_symmetry_cell_setting triclinic
_symmetry_space_group_name_Hall '-P 1'
_symmetry_space_group_name_H-M 'P -1'
_atom_sites_solution_hydrogens geom
_atom_sites_solution_primary direct
_atom_sites_solution_secondary difmap
_audit_creation_method SHELXL97
_cell_angle_alpha 81.72(4)
_cell_angle_beta 83.78(4)
_cell_angle_gamma 70.31(4)
_cell_formula_units_Z 1
_cell_length_a 5.802(5)
_cell_length_b 6.144(6)
_cell_length_c 12.473(7)
_cell_measurement_reflns_used 3095
_cell_measurement_temperature 295(2)
_cell_measurement_theta_max 25.0
_cell_measurement_theta_min 3.3
_cell_volume 413.4(6)
_computing_cell_refinement PROCESS-AUTO
_computing_data_collection 'PROCESS-AUTO (Rigaku, 1998)'
_computing_data_reduction 'CrystalStructure (Rigaku/MSC, 2002)'
_computing_molecular_graphics 'ORTEP-3 for Windows (Farrugia, 1997)'
_computing_publication_material 'WinGX (Farrugia, 1999)'
_computing_structure_refinement 'SHELXL97 (Sheldrick, 1997)'
_computing_structure_solution 'SIR92 (Altomare <i>et al.</i>,  1993)'
_diffrn_ambient_temperature 295(2)
_diffrn_detector_area_resol_mean 10.00
_diffrn_measured_fraction_theta_full 0.99
_diffrn_measured_fraction_theta_max 0.99
_diffrn_measurement_device_type 'Rigaku R-AXIS RAPID'
_diffrn_measurement_method \w
_diffrn_radiation_monochromator graphite
_diffrn_radiation_source 'fine-focus sealed tube'
_diffrn_radiation_type MoK\a
_diffrn_radiation_wavelength 0.71073
_diffrn_reflns_av_R_equivalents 0.024
_diffrn_reflns_av_sigmaI/netI 0.030
_diffrn_reflns_limit_h_max 6
_diffrn_reflns_limit_h_min -6
_diffrn_reflns_limit_k_max 7
_diffrn_reflns_limit_k_min -7
_diffrn_reflns_limit_l_max 14
_diffrn_reflns_limit_l_min -14
_diffrn_reflns_number 3363
_diffrn_reflns_theta_full 25.2
_diffrn_reflns_theta_max 25.2
_diffrn_reflns_theta_min 3.3
_diffrn_standards_interval_count 0
_diffrn_standards_interval_time 0
_diffrn_standards_number 0
_exptl_absorpt_coefficient_mu 0.394
_exptl_absorpt_correction_T_max 0.930
_exptl_absorpt_correction_T_min 0.880
_exptl_absorpt_correction_type multi-scan
_exptl_absorpt_process_details '(ABSCOR; Higashi, 1995)'
_exptl_crystal_colour colourless
_exptl_crystal_density_diffrn 1.355
_exptl_crystal_density_method 'not measured'
_exptl_crystal_description block
_exptl_crystal_F_000 176
_exptl_crystal_size_max 0.32
_exptl_crystal_size_mid 0.28
_exptl_crystal_size_min 0.20
_refine_diff_density_max 0.19
_refine_diff_density_min -0.27
_refine_ls_extinction_method none
_refine_ls_goodness_of_fit_ref 1.207
_refine_ls_hydrogen_treatment constr
_refine_ls_matrix_type full
_refine_ls_number_parameters 100
_refine_ls_number_reflns 1488
_refine_ls_number_restraints 0
_refine_ls_restrained_S_all 1.207
_refine_ls_R_factor_all 0.049
_refine_ls_R_factor_gt 0.041
_refine_ls_shift/su_max 0.000
_refine_ls_shift/su_mean 0.000
_refine_ls_structure_factor_coef Fsqd
_refine_ls_weighting_details 'calc w = 1/[\s^2^(Fo^2^)+(0.0782P)^2^+0.0716P] where P=(Fo^2^+2Fc^2^)/3'
_refine_ls_weighting_scheme calc
_refine_ls_wR_factor_gt 0.129
_refine_ls_wR_factor_ref 0.144
_reflns_number_gt 1230
_reflns_number_total 1488
_reflns_threshold_expression I>2\s(I)
_cod_data_source_file hb2114.cif
_cod_data_source_block I
_cod_depositor_comments
;
The following automatic conversions were performed:

'_chemical_melting_point' value '415-416' was changed to '415.5(5)' -
the average value was taken and precision was estimated.

Automatic conversion script
Id: cif_fix_values 1646 2011-03-28 12:23:43Z adriana 

The following automatic conversions were performed:

'_chemical_melting_point' value '415-416' was changed to '415.5(5)' -
the average value was taken and precision was estimated.

Automatic conversion script
Id: cif_fix_values 1715 2011-07-08 13:25:40Z adriana 
;
_cod_database_code 2210250
_cod_database_fobs_code 2210250

loop_
_symmetry_equiv_pos_as_xyz
'x, y, z'
'-x, -y, -z'

loop_
_atom_site_type_symbol
_atom_site_label
_atom_site_fract_x
_atom_site_fract_y
_atom_site_fract_z
_atom_site_U_iso_or_equiv
_atom_site_adp_type
_atom_site_calc_flag
_atom_site_refinement_flags
_atom_site_occupancy
Cl Cl 0.86934(12) 0.25073(11) 0.06309(6) 0.0657(3) Uani d . 1
N N1 0.4612(4) 0.3120(3) 0.18259(17) 0.0507(5) Uani d . 1
N N2 0.0276(3) 0.9352(3) 0.39156(14) 0.0388(4) Uani d . 1
C C1 0.6139(4) 0.4195(4) 0.13579(18) 0.0426(5) Uani d . 1
C C2 0.5844(4) 0.6497(4) 0.1417(2) 0.0490(6) Uani d . 1
H H2 0.6985 0.7171 0.1074 0.059 Uiso calc R 1
C C3 0.3816(4) 0.7757(4) 0.19982(19) 0.0484(6) Uani d . 1
H H3 0.3564 0.9314 0.2057 0.058 Uiso calc R 1
C C4 0.2129(4) 0.6715(4) 0.25021(17) 0.0405(5) Uani d . 1
C C5 0.2649(4) 0.4394(4) 0.23894(19) 0.0473(6) Uani d . 1
H H5 0.1554 0.3662 0.2730 0.057 Uiso calc R 1
C C6 -0.0172(4) 0.8043(4) 0.31156(18) 0.0462(6) Uani d . 1
H H6A -0.1285 0.9115 0.2603 0.055 Uiso calc R 1
H H6B -0.0968 0.6960 0.3484 0.055 Uiso calc R 1
C C7 0.1665(4) 0.7830(4) 0.47861(19) 0.0520(6) Uani d . 1
H H7A 0.3244 0.6891 0.4489 0.062 Uiso calc R 1
H H7B 0.0795 0.6789 0.5132 0.062 Uiso calc R 1
C C8 0.2053(4) 0.9195(5) 0.5616(2) 0.0567(7) Uani d . 1
H H8A 0.2982 0.8130 0.6189 0.068 Uiso calc R 1
H H8B 0.3001 1.0172 0.5278 0.068 Uiso calc R 1

loop_
_atom_site_aniso_label
_atom_site_aniso_U_11
_atom_site_aniso_U_22
_atom_site_aniso_U_33
_atom_site_aniso_U_12
_atom_site_aniso_U_13
_atom_site_aniso_U_23
Cl 0.0607(5) 0.0620(5) 0.0649(5) -0.0068(3) 0.0132(3) -0.0228(3)
N1 0.0593(12) 0.0365(10) 0.0570(12) -0.0162(9) 0.0033(9) -0.0117(8)
N2 0.0373(9) 0.0423(10) 0.0356(9) -0.0103(7) 0.0025(7) -0.0104(7)
C1 0.0461(12) 0.0411(12) 0.0392(11) -0.0099(9) -0.0022(9) -0.0104(9)
C2 0.0517(13) 0.0506(14) 0.0499(13) -0.0250(10) 0.0087(10) -0.0110(10)
C3 0.0574(14) 0.0382(12) 0.0552(14) -0.0222(10) 0.0048(10) -0.0135(10)
C4 0.0461(12) 0.0435(12) 0.0348(11) -0.0173(9) -0.0019(8) -0.0080(8)
C5 0.0533(13) 0.0432(12) 0.0501(13) -0.0238(10) 0.0050(10) -0.0071(10)
C6 0.0435(12) 0.0532(13) 0.0453(12) -0.0180(10) 0.0004(9) -0.0130(10)
C7 0.0541(14) 0.0474(13) 0.0434(13) 0.0005(10) -0.0038(10) -0.0118(10)
C8 0.0410(12) 0.0722(16) 0.0479(13) 0.0009(11) -0.0056(10) -0.0232(12)

loop_
_atom_type_symbol
_atom_type_description
_atom_type_scat_dispersion_real
_atom_type_scat_dispersion_imag
_atom_type_scat_source
C C 0.0033 0.0000 'International Tables Vol C Tables 4.2.6.8 and 6.1.1.4'
H H 0.0000 0.0000 'International Tables Vol C Tables 4.2.6.8 and 6.1.1.4'
Cl Cl 0.1484 0.0000 'International Tables Vol C Tables 4.2.6.8 and 6.1.1.4'
N N 0.0061 0.0000 'International Tables Vol C Tables 4.2.6.8 and 6.1.1.4'

loop_
_geom_angle_atom_site_label_1
_geom_angle_atom_site_label_2
_geom_angle_atom_site_label_3
_geom_angle_site_symmetry_1
_geom_angle_site_symmetry_3
_geom_angle
C1 N1 C5 . . 116.3(2)
C7 N2 C8 . 2_576 108.46(18)
C7 N2 C6 . . 111.81(19)
C8 N2 C6 2_576 . 109.96(18)
N1 C1 C2 . . 124.6(2)
N1 C1 Cl . . 115.78(18)
C2 C1 Cl . . 119.62(19)
C3 C2 C1 . . 117.7(2)
C3 C2 H2 . . 121.1
C1 C2 H2 . . 121.1
C2 C3 C4 . . 120.1(2)
C2 C3 H3 . . 119.9
C4 C3 H3 . . 119.9
C5 C4 C3 . . 116.4(2)
C5 C4 C6 . . 121.3(2)
C3 C4 C6 . . 122.2(2)
N1 C5 C4 . . 124.8(2)
N1 C5 H5 . . 117.6
C4 C5 H5 . . 117.6
N2 C6 C4 . . 113.23(18)
N2 C6 H6A . . 108.9
C4 C6 H6A . . 108.9
N2 C6 H6B . . 108.9
C4 C6 H6B . . 108.9
H6A C6 H6B . . 107.7
N2 C7 C8 . . 111.2(2)
N2 C7 H7A . . 109.4
C8 C7 H7A . . 109.4
N2 C7 H7B . . 109.4
C8 C7 H7B . . 109.4
H7A C7 H7B . . 108.0
N2 C8 C7 2_576 . 111.5(2)
N2 C8 H8A 2_576 . 109.3
C7 C8 H8A . . 109.3
N2 C8 H8B 2_576 . 109.3
C7 C8 H8B . . 109.3
H8A C8 H8B . . 108.0

loop_
_geom_bond_atom_site_label_1
_geom_bond_atom_site_label_2
_geom_bond_site_symmetry_2
_geom_bond_distance
Cl C1 . 1.743(3)
N1 C1 . 1.316(3)
N1 C5 . 1.338(3)
N2 C6 . 1.462(3)
N2 C7 . 1.447(3)
N2 C8 2_576 1.459(3)
C1 C2 . 1.378(4)
C2 C3 . 1.369(3)
C2 H2 . 0.9300
C3 C4 . 1.391(3)
C3 H3 . 0.9300
C4 C5 . 1.379(3)
C4 C6 . 1.503(3)
C5 H5 . 0.9300
C6 H6A . 0.9700
C6 H6B . 0.9700
C7 C8 . 1.501(4)
C7 H7A . 0.9700
C7 H7B . 0.9700
C8 H8A . 0.9700
C8 H8B . 0.9700

loop_
_geom_hbond_atom_site_label_D
_geom_hbond_atom_site_label_H
_geom_hbond_atom_site_label_A
_geom_hbond_site_symmetry_A
_geom_hbond_distance_DH
_geom_hbond_distance_HA
_geom_hbond_distance_DA
_geom_hbond_angle_DHA
_geom_hbond_publ_flag
C3 H3 N1 1_565 0.93 2.58 3.452(3) 157 y

loop_
_geom_torsion_atom_site_label_1
_geom_torsion_atom_site_label_2
_geom_torsion_atom_site_label_3
_geom_torsion_atom_site_label_4
_geom_torsion_site_symmetry_1
_geom_torsion_site_symmetry_4
_geom_torsion
C5 N1 C1 C2 . . 0.3(3)
C5 N1 C1 Cl . . 179.78(16)
N1 C1 C2 C3 . . -0.4(4)
Cl C1 C2 C3 . . -179.85(17)
C1 C2 C3 C4 . . -0.2(4)
C2 C3 C4 C5 . . 0.8(3)
C2 C3 C4 C6 . . -177.8(2)
C1 N1 C5 C4 . . 0.4(3)
C3 C4 C5 N1 . . -1.0(3)
C6 C4 C5 N1 . . 177.6(2)
C7 N2 C6 C4 . . -66.1(2)
C8 N2 C6 C4 2_576 . 173.32(19)
C5 C4 C6 N2 . . 130.6(2)
C3 C4 C6 N2 . . -50.9(3)
C8 N2 C7 C8 2_576 . -57.1(3)
C6 N2 C7 C8 . . -178.5(2)
N2 C7 C8 N2 . 2_576 58.8(3)
